data_4310546
loop_
_publ_author_name
'Gregory M. Ferrence'
'Eugenio Sim\'on-Manso'
'Brian K. Breedlove'
'Leah Meeuwenberg'
'Clifford P. Kubiak'

_publ_contact_author_address
; 
9500 gilman drive 
La Jolla CA 92093-0358 
USA 
;
_publ_contact_author_email ckubiak@ucsd.edu
_publ_contact_author_name 'Clifford P. Kubiak'
_publ_section_title
;
 Structural, Spectroscopic, and Electrochemical Studies of the Complexes
 [Ni2(\m-CNR)(CNR)2(\m-dppm)2]n+ (n= 0, 1, 2): Unusual Examples of
 Nickel(0)-Nickel(I) and Nickel(0)-Nickel(II) Mixed Valency
;
_journal_name_full 'Inorganic Chemistry'
_journal_page_first 1071
_journal_page_last 1081
_journal_paper_doi 10.1021/ic035021j
_journal_volume 43
_journal_year 2004
_chemical_formula_sum 'C66 H73 Cl2 F6 N3 Ni2 P5'
_chemical_formula_weight 1365.52
_chemical_name_systematic
; 
(\m~2~-terbutylisocianide)bis(terbutylisocianide) 
(bis(\m~2~-bis(diphenylphosphino) 
methane)-di-nickel hexafluorophosphate 
;
_space_group_IT_number 1
_symmetry_cell_setting triclinic
_symmetry_space_group_name_Hall 'P 1'
_symmetry_space_group_name_H-M 'P 1'
_atom_type_scat_source 'International Tables for Crystallography (Vol C)'
_audit_creation_method SHELXL-97
_cell_angle_alpha 103.439(3)
_cell_angle_beta 101.316(3)
_cell_angle_gamma 110.051(3)
_cell_formula_units_Z 1
_cell_length_a 10.6578(7)
_cell_length_b 13.3188(9)
_cell_length_c 13.5122(6)
_cell_measurement_reflns_used 13500
_cell_measurement_temperature 193
_cell_measurement_theta_max 27
_cell_measurement_theta_min 4
_cell_volume 1670.64(18)
_computing_cell_refinement DENZO/SCALEPACK_(Otwinowski,_1996)
_computing_data_collection Collect_(Nonius,_1998)
_computing_data_reduction DENZO/SCALEPACK_(Otwinowski,_1996)
_computing_molecular_graphics
; 
ORTEP (Johnson, 1976) 
Xtal_GX (Hall, 1995) 
PLUTON (Spek, 1991) 
;
_computing_publication_material CIF_VAX_MolEN_(Fair,_1990)
_computing_structure_refinement SHELX97_(Sheldrick,_1997)
_computing_structure_solution PATTY_(DIRDIF92,_Beurskins,_1992)
_diffrn_ambient_temperature 193
_diffrn_radiation_type MO-K\a
_diffrn_radiation_wavelength 0.71073
_diffrn_reflns_av_R_equivalents 0.042
_diffrn_reflns_limit_h_max 13
_diffrn_reflns_limit_h_min -13
_diffrn_reflns_limit_k_max 17
_diffrn_reflns_limit_k_min -17
_diffrn_reflns_limit_l_max 17
_diffrn_reflns_limit_l_min -17
_diffrn_reflns_number 13500
_diffrn_reflns_theta_max 27.51
_diffrn_reflns_theta_min 4.00
_exptl_absorpt_coefficient_mu 0.820
_exptl_absorpt_correction_T_max 0.7351
_exptl_absorpt_correction_T_min 0.3706
_exptl_absorpt_correction_type sempirical
_exptl_crystal_colour 'dark red'
_exptl_crystal_density_diffrn 1.36
_exptl_crystal_description chunk
_exptl_crystal_F_000 709
_exptl_crystal_size_max 0.44
_exptl_crystal_size_mid 0.40
_exptl_crystal_size_min 0.38
_refine_diff_density_max 0.81
_refine_diff_density_min -0.55
_refine_ls_abs_structure_details
; 
refinement results for the other absolute structure: 
R = 0.000 Rw = 0.000 goodness_of_fit = 0.000 
;
_refine_ls_extinction_method none
_refine_ls_goodness_of_fit_ref 1.030
_refine_ls_matrix_type full
_refine_ls_number_parameters 766
_refine_ls_number_reflns 8374
_refine_ls_number_restraints 0
_refine_ls_R_factor_gt 0.047
_refine_ls_shift/su_max 0.046
_refine_ls_structure_factor_coef Fsqd
_refine_ls_weighting_details 'w=1/[\s^2^(Fo^2^)+(0.0481P)^2^+1.9721P] where P=(Fo^2^+2Fc^2^)/3'
_refine_ls_weighting_scheme calc
_refine_ls_wR_factor_ref 0.115
_reflns_number_gt 7788
_reflns_number_total 8374
_reflns_threshold_expression >2.0\s(I)
_cod_data_source_file ic035021jsi20030902_015739_2.cif
_cod_data_source_block 6(+)
_cod_depositor_comments
;
The following automatic conversions were performed:
'_refine_ls_weighting_scheme' value 'calc ' changed to 'calc' according to
'/home/saulius/struct/CIF-dictionaries/cif_core.dic' dictionary named
'cif_core.dic' version 2.4.1 from 2010-06-29.

Automatic conversion script
Id: cif_fix_enum 1527 2010-12-29 10:47:43Z saulius 
;
_cod_original_cell_volume 1670.6(4)
_cod_database_code 4310546

loop_
_symmetry_equiv_pos_as_xyz
'x, y, z'

loop_
_atom_site_aniso_label
_atom_site_aniso_U_11
_atom_site_aniso_U_22
_atom_site_aniso_U_33
_atom_site_aniso_U_12
_atom_site_aniso_U_13
_atom_site_aniso_U_23
Ni(1) 0.0265(4) 0.0260(3) 0.0235(4) 0.0081(3) 0.0070(3) 0.0101(3)
Ni(2) 0.0301(4) 0.0261(3) 0.0234(4) 0.0101(3) 0.0063(3) 0.0096(3)
Cl(91) 0.0903(19) 0.0959(18) 0.134(3) 0.0334(15) 0.0241(18) 0.0343(17)
Cl(92) 0.112(2) 0.153(3) 0.090(2) 0.070(2) 0.0065(17) 0.0255(19)
P(1) 0.0247(7) 0.0277(7) 0.0228(7) 0.0086(6) 0.0059(6) 0.0114(6)
P(2) 0.0253(7) 0.0272(7) 0.0293(7) 0.0085(6) 0.0090(6) 0.0136(6)
P(3) 0.0331(8) 0.0280(7) 0.0272(7) 0.0132(6) 0.0090(6) 0.0126(6)
P(4) 0.0293(8) 0.0300(7) 0.0238(7) 0.0128(6) 0.0075(6) 0.0125(6)
P(9) 0.0376(9) 0.0485(9) 0.0485(10) 0.0154(7) 0.0093(8) 0.0051(7)
F(91) 0.156(7) 0.182(8) 0.137(7) -0.066(6) 0.056(6) -0.094(6)
F(92) 0.132(6) 0.186(8) 0.136(6) -0.039(6) 0.092(5) -0.031(6)
F(93) 0.207(12) 0.302(15) 0.318(18) 0.185(12) 0.034(12) 0.107(15)
F(94) 0.126(6) 0.187(8) 0.109(5) -0.059(5) 0.071(5) -0.029(5)
F(95) 0.273(15) 0.345(18) 0.42(2) 0.221(15) 0.107(16) 0.280(19)
F(96) 0.131(6) 0.123(6) 0.281(12) -0.020(5) 0.111(8) -0.104(7)
N(10) 0.046(3) 0.059(3) 0.048(3) 0.004(3) 0.019(3) 0.030(3)
N(20) 0.048(3) 0.038(3) 0.037(3) 0.022(2) 0.011(2) 0.017(2)
N(30) 0.038(3) 0.050(3) 0.060(4) 0.023(3) 0.018(3) 0.017(3)
C(10) 0.027(3) 0.038(3) 0.032(3) 0.005(2) 0.001(3) 0.009(3)
C(11) 0.087(7) 0.092(6) 0.066(5) -0.009(5) 0.031(5) 0.051(5)
C(12) 0.116(11) 0.156(12) 0.155(13) -0.065(9) 0.076(10) 0.009(11)
C(13) 0.25(2) 0.41(3) 0.40(3) 0.18(2) 0.20(2) 0.39(3)
C(14) 0.163(12) 0.170(12) 0.074(7) 0.033(10) 0.066(8) 0.060(8)
C(1B) 0.030(3) 0.033(3) 0.030(3) 0.013(2) 0.012(2) 0.015(2)
C(20) 0.030(3) 0.026(3) 0.027(3) 0.010(2) 0.007(2) 0.002(2)
C(21) 0.058(4) 0.045(3) 0.044(4) 0.026(3) 0.002(3) 0.026(3)
C(22) 0.168(13) 0.265(19) 0.212(17) 0.178(15) 0.110(13) 0.184(16)
C(23) 0.130(10) 0.111(8) 0.113(9) 0.010(7) 0.015(8) 0.087(7)
C(24) 0.35(2) 0.076(7) 0.043(5) 0.082(10) -0.040(9) 0.013(5)
C(2B) 0.039(3) 0.035(3) 0.024(3) 0.019(3) 0.011(2) 0.011(2)
C(30) 0.033(3) 0.044(3) 0.031(3) 0.017(3) 0.008(3) 0.004(3)
C(31) 0.031(4) 0.074(5) 0.087(6) 0.028(4) 0.018(4) 0.010(4)
C(32) 0.065(6) 0.134(9) 0.114(8) 0.064(6) 0.021(6) -0.018(7)
C(33) 0.137(13) 0.65(5) 0.080(9) 0.26(2) 0.013(9) 0.027(17)
C(34) 0.093(9) 0.152(11) 0.219(17) 0.030(8) 0.111(11) 0.081(11)
C(111) 0.032(3) 0.036(3) 0.026(3) 0.014(2) 0.006(2) 0.013(2)
C(112) 0.048(4) 0.044(4) 0.071(5) 0.013(3) -0.006(4) 0.025(3)
C(113) 0.048(4) 0.074(5) 0.079(6) 0.024(4) -0.008(4) 0.037(4)
C(114) 0.078(6) 0.080(5) 0.067(5) 0.045(5) 0.002(4) 0.051(4)
C(115) 0.074(5) 0.053(4) 0.074(6) 0.027(4) -0.008(4) 0.035(4)
C(116) 0.057(4) 0.046(4) 0.058(4) 0.023(3) 0.004(3) 0.029(3)
C(121) 0.039(3) 0.039(3) 0.027(3) 0.018(3) 0.016(3) 0.016(3)
C(122) 0.048(4) 0.063(4) 0.045(4) 0.006(4) 0.018(3) -0.013(3)
C(123) 0.074(6) 0.068(5) 0.050(5) -0.001(4) 0.020(4) -0.020(4)
C(124) 0.085(6) 0.051(4) 0.053(4) 0.030(4) 0.036(4) 0.009(3)
C(125) 0.059(4) 0.064(4) 0.043(4) 0.034(4) 0.026(3) 0.022(3)
C(126) 0.045(4) 0.037(3) 0.037(3) 0.020(3) 0.011(3) 0.010(3)
C(211) 0.033(3) 0.031(3) 0.039(3) 0.008(2) 0.014(3) 0.017(2)
C(212) 0.041(4) 0.133(8) 0.085(6) 0.020(5) 0.020(4) 0.086(6)
C(213) 0.057(6) 0.156(10) 0.113(9) 0.006(6) 0.014(6) 0.113(8)
C(214) 0.052(5) 0.094(6) 0.090(6) 0.011(4) 0.034(5) 0.062(5)
C(215) 0.037(4) 0.077(5) 0.106(7) 0.017(4) 0.035(4) 0.059(5)
C(216) 0.042(4) 0.070(4) 0.066(5) 0.024(3) 0.025(3) 0.049(4)
C(221) 0.034(3) 0.031(3) 0.025(3) 0.016(3) 0.006(3) 0.013(2)
C(222) 0.047(4) 0.037(3) 0.039(4) 0.012(3) 0.000(3) 0.004(3)
C(223) 0.061(5) 0.037(4) 0.047(4) 0.009(3) 0.000(4) -0.001(3)
C(224) 0.113(7) 0.045(4) 0.035(4) 0.038(4) 0.025(4) 0.009(3)
C(225) 0.076(5) 0.055(4) 0.050(4) 0.042(4) 0.035(4) 0.024(3)
C(226) 0.048(4) 0.028(3) 0.039(3) 0.016(3) 0.018(3) 0.009(2)
C(311) 0.049(4) 0.030(3) 0.036(3) 0.020(3) 0.010(3) 0.015(2)
C(312) 0.056(4) 0.052(4) 0.055(4) 0.032(3) 0.017(3) 0.027(3)
C(313) 0.068(5) 0.082(5) 0.070(5) 0.051(4) 0.020(4) 0.037(4)
C(314) 0.088(6) 0.060(5) 0.064(5) 0.052(4) 0.002(4) 0.025(4)
C(315) 0.072(5) 0.060(4) 0.079(6) 0.029(4) 0.011(4) 0.047(4)
C(316) 0.054(4) 0.056(4) 0.074(5) 0.029(3) 0.021(4) 0.041(4)
C(321) 0.045(4) 0.026(3) 0.032(3) 0.011(3) 0.012(3) 0.016(3)
C(322) 0.040(3) 0.029(3) 0.041(3) 0.012(3) 0.000(3) 0.005(2)
C(323) 0.039(4) 0.039(3) 0.054(4) 0.006(3) 0.003(3) 0.008(3)
C(324) 0.046(4) 0.043(4) 0.041(4) -0.001(3) 0.000(3) 0.011(3)
C(325) 0.067(5) 0.028(3) 0.034(3) 0.002(3) 0.006(3) 0.002(3)
C(326) 0.053(4) 0.031(3) 0.034(3) 0.012(3) 0.013(3) 0.004(3)
C(411) 0.039(3) 0.034(3) 0.034(3) 0.014(3) 0.014(3) 0.018(2)
C(412) 0.055(4) 0.080(5) 0.048(4) 0.014(4) 0.010(4) 0.045(4)
C(413) 0.084(7) 0.106(7) 0.053(5) 0.018(5) 0.022(5) 0.059(5)
C(414) 0.057(5) 0.105(7) 0.082(6) 0.021(5) 0.044(5) 0.049(5)
C(415) 0.049(5) 0.184(11) 0.099(7) 0.035(6) 0.038(5) 0.105(8)
C(416) 0.043(4) 0.130(7) 0.071(5) 0.017(5) 0.018(4) 0.066(5)
C(421) 0.032(3) 0.030(3) 0.025(3) 0.008(2) 0.007(3) 0.013(2)
C(422) 0.044(4) 0.036(3) 0.027(3) 0.014(3) 0.006(3) 0.007(3)
C(423) 0.052(4) 0.031(3) 0.027(3) 0.008(3) 0.003(3) 0.005(2)
C(424) 0.035(3) 0.051(4) 0.036(3) 0.000(3) -0.004(3) 0.015(3)
C(425) 0.034(3) 0.061(4) 0.044(4) 0.021(3) 0.007(3) 0.015(3)
C(426) 0.038(3) 0.034(3) 0.034(3) 0.010(3) 0.003(3) 0.007(2)
C(900) 0.119(9) 0.070(6) 0.098(8) -0.011(6) 0.050(7) 0.011(5)

loop_
_atom_site_label
_atom_site_fract_x
_atom_site_fract_y
_atom_site_fract_z
_atom_site_U_iso_or_equiv
_atom_site_thermal_displace_type
_atom_site_calc_flag
Ni(1) 0.75957(6) 0.68451(4) 0.87643(4) 0.0258(2) Uani ?
Ni(2) 0.73347(6) 0.54816(5) 0.98726(5) 0.0269(2) Uani ?
Cl(91) 0.5679(3) -0.1210(2) 0.3862(3) 0.1102(15) Uani ?
Cl(92) 0.5653(3) 0.0069(3) 0.2381(3) 0.1201(16) Uani ?
P(1) 0.56570(13) 0.57072(11) 0.74282(11) 0.0253(5) Uani ?
P(2) 0.53082(14) 0.41752(11) 0.87373(11) 0.0269(5) Uani ?
P(3) 0.77518(15) 0.82940(11) 1.00565(11) 0.0286(5) Uani ?
P(4) 0.74610(14) 0.67406(11) 1.13308(11) 0.0269(5) Uani ?
P(9) 1.01046(18) 0.22004(14) 0.51138(14) 0.0481(6) Uani ?
F(91) 1.0855(10) 0.3182(8) 0.6127(7) 0.223(5) Uani ?
F(92) 0.8946(9) 0.1701(8) 0.5585(7) 0.189(5) Uani ?
F(93) 1.1179(14) 0.1771(13) 0.5557(13) 0.258(10) Uani ?
F(94) 1.1236(8) 0.2736(8) 0.4593(6) 0.185(4) Uani ?
F(95) 0.9074(16) 0.2563(14) 0.4620(15) 0.289(12) Uani ?
F(96) 0.9498(9) 0.1091(7) 0.4252(9) 0.223(5) Uani ?
N(10) 0.9158(6) 0.8195(5) 0.7536(5) 0.053(2) Uani ?
N(20) 0.8323(5) 0.4144(4) 1.1134(4) 0.039(2) Uani ?
N(30) 0.9847(6) 0.6065(4) 0.9146(5) 0.048(2) Uani ?
C(10) 0.8583(6) 0.7667(5) 0.8018(5) 0.036(2) Uani ?
C(11) 0.9731(11) 0.8704(8) 0.6795(7) 0.089(4) Uani ?
C(12) 1.1223(15) 0.9481(13) 0.7326(13) 0.179(8) Uani ?
C(13) 0.881(2) 0.929(2) 0.645(2) 0.276(18) Uani ?
C(14) 0.9718(16) 0.7727(12) 0.5868(9) 0.137(7) Uani ?
C(1B) 0.4367(6) 0.4700(4) 0.7840(4) 0.030(2) Uani ?
C(20) 0.7948(6) 0.4611(4) 1.0600(4) 0.030(2) Uani ?
C(21) 0.8775(7) 0.3651(5) 1.1922(5) 0.048(2) Uani ?
C(22) 0.9771(16) 0.3184(16) 1.1580(14) 0.161(11) Uani ?
C(23) 0.7543(13) 0.2671(10) 1.1910(10) 0.123(6) Uani ?
C(24) 0.938(2) 0.4525(9) 1.2978(8) 0.175(8) Uani ?
C(2B) 0.6965(6) 0.7872(4) 1.1067(4) 0.031(2) Uani ?
C(30) 0.8807(6) 0.6075(5) 0.9246(5) 0.037(2) Uani ?
C(31) 1.1110(7) 0.5996(7) 0.8928(7) 0.065(3) Uani ?
C(32) 1.0672(10) 0.4950(10) 0.7970(9) 0.110(5) Uani ?
C(33) 1.2041(16) 0.617(3) 0.9845(11) 0.28(2) Uani ?
C(34) 1.1700(13) 0.6953(12) 0.8433(13) 0.146(8) Uani ?
C(111) 0.4603(6) 0.6344(5) 0.6753(4) 0.031(2) Uani ?
C(112) 0.3245(7) 0.5727(6) 0.6123(6) 0.059(3) Uani ?
C(113) 0.2493(8) 0.6254(7) 0.5608(7) 0.069(3) Uani ?
C(114) 0.3128(9) 0.7365(7) 0.5746(7) 0.069(4) Uani ?
C(115) 0.4467(9) 0.8002(6) 0.6411(7) 0.069(3) Uani ?
C(116) 0.5206(8) 0.7459(5) 0.6885(6) 0.053(3) Uani ?
C(121) 0.5900(6) 0.4783(5) 0.6309(5) 0.032(2) Uani ?
C(122) 0.4798(8) 0.3856(6) 0.5538(6) 0.062(3) Uani ?
C(123) 0.5066(10) 0.3171(7) 0.4731(6) 0.080(4) Uani ?
C(124) 0.6374(9) 0.3367(6) 0.4691(6) 0.061(3) Uani ?
C(125) 0.7477(8) 0.4272(6) 0.5441(5) 0.050(3) Uani ?
C(126) 0.7241(6) 0.4967(5) 0.6248(5) 0.039(2) Uani ?
C(211) 0.3945(6) 0.3388(4) 0.9244(5) 0.034(2) Uani ?
C(212) 0.4364(8) 0.3055(9) 1.0083(7) 0.081(4) Uani ?
C(213) 0.3408(10) 0.2435(10) 1.0522(9) 0.108(6) Uani ?
C(214) 0.2002(9) 0.2159(8) 1.0113(8) 0.076(4) Uani ?
C(215) 0.1588(8) 0.2500(7) 0.9292(7) 0.068(4) Uani ?
C(216) 0.2549(7) 0.3098(6) 0.8832(6) 0.053(3) Uani ?
C(221) 0.5444(6) 0.3007(5) 0.7797(5) 0.029(2) Uani ?
C(222) 0.4263(7) 0.2035(5) 0.7134(5) 0.046(2) Uani ?
C(223) 0.4394(8) 0.1173(6) 0.6445(6) 0.057(3) Uani ?
C(224) 0.5668(10) 0.1264(6) 0.6356(6) 0.063(3) Uani ?
C(225) 0.6867(8) 0.2188(6) 0.7000(6) 0.052(3) Uani ?
C(226) 0.6745(7) 0.3066(5) 0.7721(5) 0.038(2) Uani ?
C(311) 0.6992(7) 0.9240(5) 0.9683(5) 0.037(2) Uani ?
C(312) 0.5689(7) 0.9192(6) 0.9754(6) 0.050(3) Uani ?
C(313) 0.5120(9) 0.9869(7) 0.9377(7) 0.065(3) Uani ?
C(314) 0.5818(9) 1.0586(6) 0.8911(7) 0.067(4) Uani ?
C(315) 0.7126(9) 1.0685(6) 0.8857(7) 0.067(3) Uani ?
C(316) 0.7702(8) 1.0015(6) 0.9229(6) 0.055(3) Uani ?
C(321) 0.9545(7) 0.9316(5) 1.0849(5) 0.034(2) Uani ?
C(322) 1.0656(6) 0.9090(5) 1.0643(5) 0.040(2) Uani ?
C(323) 1.2034(7) 0.9812(5) 1.1252(5) 0.050(2) Uani ?
C(324) 1.2288(7) 1.0739(5) 1.2085(5) 0.051(3) Uani ?
C(325) 1.1185(8) 1.0982(5) 1.2286(5) 0.051(3) Uani ?
C(326) 0.9819(7) 1.0278(5) 1.1688(5) 0.042(2) Uani ?
C(411) 0.6345(6) 0.6236(5) 1.2144(5) 0.034(2) Uani ?
C(412) 0.6837(8) 0.6217(7) 1.3150(6) 0.061(3) Uani ?
C(413) 0.5927(10) 0.5775(8) 1.3708(7) 0.081(4) Uani ?
C(414) 0.4505(9) 0.5380(8) 1.3227(8) 0.078(4) Uani ?
C(415) 0.4006(9) 0.5403(10) 1.2254(9) 0.101(5) Uani ?
C(416) 0.4920(8) 0.5808(9) 1.1676(7) 0.080(4) Uani ?
C(421) 0.9219(6) 0.7525(5) 1.2300(5) 0.030(2) Uani ?
C(422) 0.9548(7) 0.8497(5) 1.3167(5) 0.038(2) Uani ?
C(423) 1.0899(7) 0.9091(5) 1.3852(5) 0.041(2) Uani ?
C(424) 1.1936(7) 0.8736(5) 1.3715(5) 0.048(2) Uani ?
C(425) 1.1605(7) 0.7764(6) 1.2879(5) 0.047(2) Uani ?
C(426) 1.0274(6) 0.7182(5) 1.2183(5) 0.039(2) Uani ?
C(900) 0.6026(14) 0.0071(8) 0.3658(9) 0.110(5) Uani ?
H(112) 0.2813 0.4962 0.6033 0.0760 Uiso calc
H(113) 0.1570 0.5837 0.5178 0.0900 Uiso calc
H(114) 0.2650 0.7703 0.5384 0.0890 Uiso calc
H(115) 0.4877 0.8778 0.6545 0.0900 Uiso calc
H(116) 0.6135 0.7876 0.7302 0.0690 Uiso calc
H(122) 0.3885 0.3691 0.5560 0.0800 Uiso calc
H(123) 0.4318 0.2562 0.4205 0.1030 Uiso calc
H(124) 0.6526 0.2886 0.4154 0.0810 Uiso calc
H(125) 0.8384 0.4420 0.5409 0.0660 Uiso calc
H(126) 0.8002 0.5575 0.6764 0.0510 Uiso calc
H(12A) 1.1732 0.9072 0.7575 0.2330 Uiso calc
H(12B) 1.1295 1.0078 0.7921 0.2330 Uiso calc
H(12C) 1.1609 0.9797 0.6827 0.2330 Uiso calc
H(13A) 0.8591 0.9645 0.7057 0.3550 Uiso calc
H(13B) 0.7959 0.8738 0.5917 0.3550 Uiso calc
H(13C) 0.9295 0.9844 0.6163 0.3550 Uiso calc
H(14A) 0.8769 0.7251 0.5437 0.1780 Uiso calc
H(14B) 1.0132 0.7287 0.6169 0.1780 Uiso calc
H(14C) 1.0244 0.8048 0.5434 0.1780 Uiso calc
H(1B1) 0.3867 0.5071 0.8205 0.0390 Uiso calc
H(1B2) 0.3692 0.4077 0.7219 0.0390 Uiso calc
H(212) 0.5314 0.3245 1.0374 0.1060 Uiso calc
H(213) 0.3724 0.2210 1.1089 0.1410 Uiso calc
H(214) 0.1354 0.1748 1.0397 0.0990 Uiso calc
H(215) 0.0643 0.2337 0.9020 0.0880 Uiso calc
H(216) 0.2229 0.3295 0.8246 0.0680 Uiso calc
H(222) 0.3376 0.1975 0.7164 0.0600 Uiso calc
H(223) 0.3602 0.0520 0.6035 0.0740 Uiso calc
H(224) 0.5735 0.0693 0.5851 0.0820 Uiso calc
H(225) 0.7743 0.2229 0.6957 0.0680 Uiso calc
H(226) 0.7548 0.3698 0.8156 0.0490 Uiso calc
H(22A) 1.0681 0.3787 1.1776 0.2090 Uiso calc
H(22B) 0.9440 0.2825 1.0820 0.2090 Uiso calc
H(22C) 0.9830 0.2640 1.1925 0.2090 Uiso calc
H(23A) 0.7150 0.2115 1.1211 0.1600 Uiso calc
H(23B) 0.6849 0.2924 1.2086 0.1600 Uiso calc
H(23C) 0.7838 0.2343 1.2424 0.1600 Uiso calc
H(24A) 0.8656 0.4692 1.3203 0.2290 Uiso calc
H(24B) 1.0064 0.5197 1.2939 0.2290 Uiso calc
H(24C) 0.9830 0.4257 1.3484 0.2290 Uiso calc
H(2B1) 0.5954 0.7600 1.0807 0.0400 Uiso calc
H(2B2) 0.7310 0.8511 1.1716 0.0400 Uiso calc
H(312) 0.5192 0.8694 1.0061 0.0650 Uiso calc
H(313) 0.4254 0.9833 0.9443 0.0850 Uiso calc
H(314) 0.5411 1.1013 0.8628 0.0870 Uiso calc
H(315) 0.7622 1.1204 0.8568 0.0880 Uiso calc
H(316) 0.8582 1.0078 0.9179 0.0720 Uiso calc
H(322) 1.0484 0.8447 1.0091 0.0530 Uiso calc
H(323) 1.2775 0.9664 1.1092 0.0640 Uiso calc
H(324) 1.3200 1.1204 1.2515 0.0680 Uiso calc
H(325) 1.1365 1.1631 1.2834 0.0670 Uiso calc
H(326) 0.9085 1.0442 1.1842 0.0550 Uiso calc
H(32A) 1.0228 0.4286 0.8150 0.1420 Uiso calc
H(32B) 1.1485 0.4928 0.7777 0.1420 Uiso calc
H(32C) 1.0028 0.4974 0.7380 0.1420 Uiso calc
H(33A) 1.2125 0.5477 0.9848 0.3660 Uiso calc
H(33B) 1.1729 0.6432 1.0436 0.3660 Uiso calc
H(33C) 1.2936 0.6730 0.9909 0.3660 Uiso calc
H(34A) 1.2416 0.6849 0.8142 0.1910 Uiso calc
H(34B) 1.2088 0.7678 0.8978 0.1910 Uiso calc
H(34C) 1.0955 0.6917 0.7876 0.1910 Uiso calc
H(412) 0.7799 0.6505 1.3470 0.0800 Uiso calc
H(413) 0.6271 0.5749 1.4385 0.1050 Uiso calc
H(414) 0.3885 0.5091 1.3590 0.1010 Uiso calc
H(415) 0.3044 0.5151 1.1953 0.1310 Uiso calc
H(416) 0.4563 0.5785 1.0981 0.1040 Uiso calc
H(422) 0.8850 0.8739 1.3278 0.0490 Uiso calc
H(423) 1.1106 0.9738 1.4411 0.0540 Uiso calc
H(424) 1.2845 0.9139 1.4175 0.0620 Uiso calc
H(425) 1.2295 0.7505 1.2790 0.0610 Uiso calc
H(426) 1.0081 0.6542 1.1620 0.0500 Uiso calc
H(90A) 0.5506 0.0427 0.4013 0.1430 Uiso calc
H(90B) 0.7014 0.0543 0.4008 0.1430 Uiso calc

loop_
_geom_angle_atom_site_label_1
_geom_angle_atom_site_label_2
_geom_angle_atom_site_label_3
_geom_angle
_geom_angle_publ_flag
C(10) Ni(1) C(30) 102.7(3) ?
C(10) Ni(1) P(3) 97.65(19) ?
C(30) Ni(1) P(3) 113.39(17) ?
C(10) Ni(1) P(1) 98.67(19) ?
C(30) Ni(1) P(1) 114.11(17) ?
P(3) Ni(1) P(1) 124.33(6) ?
C(10) Ni(1) Ni(2) 150.74(19) ?
C(30) Ni(1) Ni(2) 48.03(18) ?
P(3) Ni(1) Ni(2) 95.43(4) ?
P(1) Ni(1) Ni(2) 95.31(4) ?
C(20) Ni(2) C(30) 103.8(2) ?
C(20) Ni(2) P(4) 95.19(16) ?
C(30) Ni(2) P(4) 112.98(17) ?
C(20) Ni(2) P(2) 100.67(17) ?
C(30) Ni(2) P(2) 115.99(18) ?
P(4) Ni(2) P(2) 122.43(6) ?
C(20) Ni(2) Ni(1) 153.95(17) ?
C(30) Ni(2) Ni(1) 50.20(19) ?
P(4) Ni(2) Ni(1) 94.22(4) ?
P(2) Ni(2) Ni(1) 94.61(4) ?
C(121) P(1) C(1B) 102.9(3) ?
C(121) P(1) C(111) 102.8(3) ?
C(1B) P(1) C(111) 102.5(2) ?
C(121) P(1) Ni(1) 115.4(2) ?
C(1B) P(1) Ni(1) 112.70(19) ?
C(111) P(1) Ni(1) 118.55(18) ?
C(211) P(2) C(221) 100.5(3) ?
C(211) P(2) C(1B) 102.6(3) ?
C(221) P(2) C(1B) 102.2(3) ?
C(211) P(2) Ni(2) 119.9(2) ?
C(221) P(2) Ni(2) 114.92(19) ?
C(1B) P(2) Ni(2) 114.25(18) ?
C(311) P(3) C(2B) 104.6(3) ?
C(311) P(3) C(321) 100.6(3) ?
C(2B) P(3) C(321) 103.2(3) ?
C(311) P(3) Ni(1) 117.88(19) ?
C(2B) P(3) Ni(1) 113.26(18) ?
C(321) P(3) Ni(1) 115.5(2) ?
C(421) P(4) C(411) 103.6(3) ?
C(421) P(4) C(2B) 103.1(3) ?
C(411) P(4) C(2B) 101.8(2) ?
C(421) P(4) Ni(2) 114.83(19) ?
C(411) P(4) Ni(2) 117.79(19) ?
C(2B) P(4) Ni(2) 113.85(17) ?
F(95) P(9) F(96) 92.9(9) ?
F(95) P(9) F(91) 99.3(10) ?
F(96) P(9) F(91) 166.9(8) ?
F(95) P(9) F(92) 80.5(8) ?
F(96) P(9) F(92) 87.3(5) ?
F(91) P(9) F(92) 90.0(4) ?
F(95) P(9) F(93) 176.1(10) ?
F(96) P(9) F(93) 83.7(8) ?
F(91) P(9) F(93) 84.3(8) ?
F(92) P(9) F(93) 101.2(9) ?
F(95) P(9) F(94) 96.3(8) ?
F(96) P(9) F(94) 92.7(5) ?
F(91) P(9) F(94) 90.7(4) ?
F(92) P(9) F(94) 176.7(7) ?
F(93) P(9) F(94) 82.0(7) ?
C(10) N(10) C(11) 171.3(7) ?
C(20) N(20) C(21) 172.6(6) ?
C(30) N(30) C(31) 175.4(7) ?
N(10) C(10) Ni(1) 177.2(6) ?
N(10) C(11) C(12) 109.6(9) ?
N(10) C(11) C(13) 105.1(9) ?
C(12) C(11) C(13) 113.7(14) ?
N(10) C(11) C(14) 107.3(7) ?
C(12) C(11) C(14) 106.0(10) ?
C(13) C(11) C(14) 115.0(15) ?
P(2) C(1B) P(1) 108.1(3) ?
N(20) C(20) Ni(2) 173.4(5) ?
N(20) C(21) C(24) 108.5(6) ?
N(20) C(21) C(23) 109.3(6) ?
C(24) C(21) C(23) 110.7(10) ?
N(20) C(21) C(22) 108.0(7) ?
C(24) C(21) C(22) 113.8(12) ?
C(23) C(21) C(22) 106.5(10) ?
P(3) C(2B) P(4) 107.2(3) ?
N(30) C(30) Ni(2) 143.8(6) ?
N(30) C(30) Ni(1) 134.5(5) ?
Ni(2) C(30) Ni(1) 81.8(2) ?
C(33) C(31) N(30) 109.3(8) ?
C(33) C(31) C(32) 120.7(13) ?
N(30) C(31) C(32) 108.4(6) ?
C(33) C(31) C(34) 110.7(15) ?
N(30) C(31) C(34) 106.2(7) ?
C(32) C(31) C(34) 100.5(9) ?
C(116) C(111) C(112) 119.0(6) ?
C(116) C(111) P(1) 118.5(5) ?
C(112) C(111) P(1) 122.4(4) ?
C(111) C(112) C(113) 120.1(6) ?
C(114) C(113) C(112) 119.4(7) ?
C(113) C(114) C(115) 121.0(6) ?
C(114) C(115) C(116) 118.6(7) ?
C(111) C(116) C(115) 121.7(7) ?
C(122) C(121) C(126) 117.4(5) ?
C(122) C(121) P(1) 122.8(5) ?
C(126) C(121) P(1) 119.7(5) ?
C(121) C(122) C(123) 119.7(7) ?
C(124) C(123) C(122) 121.8(7) ?
C(123) C(124) C(125) 119.8(6) ?
C(124) C(125) C(126) 119.7(6) ?
C(125) C(126) C(121) 121.7(6) ?
C(216) C(211) C(212) 117.9(6) ?
C(216) C(211) P(2) 124.8(5) ?
C(212) C(211) P(2) 117.2(5) ?
C(211) C(212) C(213) 121.9(8) ?
C(214) C(213) C(212) 119.9(8) ?
C(215) C(214) C(213) 118.2(7) ?
C(214) C(215) C(216) 121.7(7) ?
C(211) C(216) C(215) 120.3(7) ?
C(226) C(221) C(222) 117.6(5) ?
C(226) C(221) P(2) 120.2(4) ?
C(222) C(221) P(2) 122.2(5) ?
C(223) C(222) C(221) 121.0(6) ?
C(224) C(223) C(222) 120.5(6) ?
C(223) C(224) C(225) 121.1(6) ?
C(224) C(225) C(226) 118.7(7) ?
C(221) C(226) C(225) 121.0(6) ?
C(312) C(311) C(316) 117.0(6) ?
C(312) C(311) P(3) 124.0(5) ?
C(316) C(311) P(3) 118.9(5) ?
C(313) C(312) C(311) 121.3(7) ?
C(314) C(313) C(312) 120.2(7) ?
C(313) C(314) C(315) 120.2(6) ?
C(314) C(315) C(316) 119.9(7) ?
C(315) C(316) C(311) 121.3(7) ?
C(322) C(321) C(326) 118.9(6) ?
C(322) C(321) P(3) 118.6(4) ?
C(326) C(321) P(3) 122.4(5) ?
C(321) C(322) C(323) 120.9(6) ?
C(324) C(323) C(322) 119.7(6) ?
C(323) C(324) C(325) 119.8(6) ?
C(326) C(325) C(324) 121.0(6) ?
C(325) C(326) C(321) 119.7(6) ?
C(412) C(411) C(416) 118.8(6) ?
C(412) C(411) P(4) 124.4(5) ?
C(416) C(411) P(4) 116.7(5) ?
C(411) C(412) C(413) 121.5(8) ?
C(414) C(413) C(412) 118.2(8) ?
C(415) C(414) C(413) 121.2(7) ?
C(414) C(415) C(416) 120.5(8) ?
C(411) C(416) C(415) 119.6(8) ?
C(426) C(421) C(422) 117.8(6) ?
C(426) C(421) P(4) 119.9(4) ?
C(422) C(421) P(4) 122.3(5) ?
C(423) C(422) C(421) 120.4(6) ?
C(424) C(423) C(422) 120.7(6) ?
C(423) C(424) C(425) 118.8(6) ?
C(426) C(425) C(424) 120.9(6) ?
C(425) C(426) C(421) 121.3(6) ?
Cl(92) C(900) Cl(91) 117.5(6) ?

loop_
_geom_bond_atom_site_label_1
_geom_bond_atom_site_label_2
_geom_bond_distance
_geom_bond_publ_flag
Ni(1) C(10) 1.859(6) ?
Ni(1) C(30) 2.009(6) ?
Ni(1) P(3) 2.2141(15) ?
Ni(1) P(1) 2.2235(15) ?
Ni(1) Ni(2) 2.5879(8) ?
Ni(2) C(20) 1.881(6) ?
Ni(2) C(30) 1.944(6) ?
Ni(2) P(4) 2.2177(15) ?
Ni(2) P(2) 2.2202(15) ?
Cl(91) C(900) 1.717(12) ?
Cl(92) C(900) 1.691(12) ?
P(1) C(121) 1.838(6) ?
P(1) C(1B) 1.838(5) ?
P(1) C(111) 1.850(6) ?
P(2) C(211) 1.832(6) ?
P(2) C(221) 1.834(6) ?
P(2) C(1B) 1.834(5) ?
P(3) C(311) 1.826(6) ?
P(3) C(2B) 1.833(5) ?
P(3) C(321) 1.841(7) ?
P(4) C(421) 1.838(6) ?
P(4) C(411) 1.838(6) ?
P(4) C(2B) 1.845(5) ?
P(9) F(95) 1.453(10) ?
P(9) F(96) 1.486(6) ?
P(9) F(91) 1.499(6) ?
P(9) F(92) 1.521(7) ?
P(9) F(93) 1.529(10) ?
P(9) F(94) 1.559(6) ?
N(10) C(10) 1.170(8) ?
N(10) C(11) 1.451(9) ?
N(20) C(20) 1.155(7) ?
N(20) C(21) 1.461(8) ?
N(30) C(30) 1.147(7) ?
N(30) C(31) 1.461(8) ?
C(11) C(12) 1.481(16) ?
C(11) C(13) 1.51(2) ?
C(11) C(14) 1.577(15) ?
C(21) C(24) 1.469(12) ?
C(21) C(23) 1.495(12) ?
C(21) C(22) 1.497(13) ?
C(31) C(33) 1.342(15) ?
C(31) C(32) 1.522(12) ?
C(31) C(34) 1.575(15) ?
C(111) C(116) 1.352(8) ?
C(111) C(112) 1.368(9) ?
C(112) C(113) 1.420(10) ?
C(113) C(114) 1.348(11) ?
C(114) C(115) 1.371(11) ?
C(115) C(116) 1.401(9) ?
C(121) C(122) 1.384(9) ?
C(121) C(126) 1.388(8) ?
C(122) C(123) 1.394(10) ?
C(123) C(124) 1.342(11) ?
C(124) C(125) 1.362(10) ?
C(125) C(126) 1.381(8) ?
C(211) C(216) 1.362(9) ?
C(211) C(212) 1.361(10) ?
C(212) C(213) 1.399(11) ?
C(213) C(214) 1.375(13) ?
C(214) C(215) 1.347(11) ?
C(215) C(216) 1.409(9) ?
C(221) C(226) 1.388(8) ?
C(221) C(222) 1.402(8) ?
C(222) C(223) 1.367(9) ?
C(223) C(224) 1.354(11) ?
C(224) C(225) 1.376(11) ?
C(225) C(226) 1.400(8) ?
C(311) C(312) 1.391(9) ?
C(311) C(316) 1.397(9) ?
C(312) C(313) 1.383(9) ?
C(313) C(314) 1.355(11) ?
C(314) C(315) 1.373(11) ?
C(315) C(316) 1.375(10) ?
C(321) C(322) 1.381(9) ?
C(321) C(326) 1.396(8) ?
C(322) C(323) 1.396(9) ?
C(323) C(324) 1.368(9) ?
C(324) C(325) 1.381(10) ?
C(325) C(326) 1.379(10) ?
C(411) C(412) 1.365(9) ?
C(411) C(416) 1.376(10) ?
C(412) C(413) 1.399(10) ?
C(413) C(414) 1.379(12) ?
C(414) C(415) 1.330(13) ?
C(415) C(416) 1.408(11) ?
C(421) C(426) 1.373(8) ?
C(421) C(422) 1.413(8) ?
C(422) C(423) 1.383(9) ?
C(423) C(424) 1.370(9) ?
C(424) C(425) 1.388(9) ?
C(425) C(426) 1.372(9) ?
